data_7155402
loop_
_publ_author_name
'Wu, Hongxiang'
'Liu, Tingting'
'Cui, Ming'
'Li, Yue'
'Jian, Junsheng'
'Wang, Hui'
'Zeng, Zhuo'

_publ_section_title
;
 Rhodium-catalyzed C-H functionalization with N-acylsaccharins.
;
_journal_issue 3
_journal_name_full 'Organic &amp; biomolecular chemistry'
_journal_page_first 536
_journal_page_last 540
_journal_paper_doi 10.1039/c6ob02526a
_journal_volume 15
_journal_year 2017
_chemical_absolute_configuration ad
_chemical_formula_sum 'C15 H11 N O4 S'
_chemical_formula_weight 301.31
_chemical_name_systematic
; 
 ? 
;
_space_group_crystal_system orthorhombic
_space_group_IT_number 19
_space_group_name_Hall 'P 2ac 2ab'
_space_group_name_H-M_alt 'P 21 21 21'
_symmetry_space_group_name_Hall 'P 2ac 2ab'
_symmetry_space_group_name_H-M 'P 21 21 21'
_atom_sites_solution_hydrogens geom
_audit_creation_method SHELXL-2013
_audit_update_record
;
2016-10-05 deposited with the CCDC.
2016-12-01 downloaded from the CCDC.
;
_cell_angle_alpha 90
_cell_angle_beta 90
_cell_angle_gamma 90
_cell_formula_units_Z 4
_cell_length_a 10.8402(18)
_cell_length_b 10.9776(18)
_cell_length_c 11.4168(19)
_cell_measurement_reflns_used 3274
_cell_measurement_temperature 293(2)
_cell_measurement_theta_max 51.846
_cell_measurement_theta_min 5.148
_cell_volume 1358.6(4)
_computing_cell_refinement 'Bruker SMART'
_computing_data_collection 'Bruker SMART'
_computing_data_reduction 'Bruker SHELXTL'
_computing_molecular_graphics 'Bruker SHELXTL'
_computing_publication_material 'Bruker SHELXTL'
_computing_structure_refinement 'SHELXL-2013 (Sheldrick, 2013)'
_computing_structure_solution 'Bruker SHELXTL'
_diffrn_ambient_temperature 293(2)
_diffrn_measured_fraction_theta_full 1.000
_diffrn_measured_fraction_theta_max 1.000
_diffrn_measurement_device_type 'CCD area detector'
_diffrn_measurement_method 'phi and omega scans'
_diffrn_radiation_type MoK\a
_diffrn_radiation_wavelength 0.71073
_diffrn_reflns_av_R_equivalents 0.0398
_diffrn_reflns_av_unetI/netI 0.0357
_diffrn_reflns_Laue_measured_fraction_full 1.000
_diffrn_reflns_Laue_measured_fraction_max 1.000
_diffrn_reflns_limit_h_max 12
_diffrn_reflns_limit_h_min -13
_diffrn_reflns_limit_k_max 13
_diffrn_reflns_limit_k_min -13
_diffrn_reflns_limit_l_max 13
_diffrn_reflns_limit_l_min -13
_diffrn_reflns_number 7834
_diffrn_reflns_point_group_measured_fraction_full 1.000
_diffrn_reflns_point_group_measured_fraction_max 1.000
_diffrn_reflns_theta_full 25.242
_diffrn_reflns_theta_max 25.495
_diffrn_reflns_theta_min 2.574
_exptl_absorpt_coefficient_mu 0.253
_exptl_absorpt_correction_T_max 0.7456
_exptl_absorpt_correction_T_min 0.6641
_exptl_absorpt_correction_type multi-scan
_exptl_absorpt_process_details sadabs
_exptl_crystal_colour colorless
_exptl_crystal_density_diffrn 1.473
_exptl_crystal_description prismatic
_exptl_crystal_F_000 624
_exptl_crystal_size_max 0.220
_exptl_crystal_size_mid 0.170
_exptl_crystal_size_min 0.140
_refine_diff_density_max 0.212
_refine_diff_density_min -0.225
_refine_diff_density_rms 0.051
_refine_ls_abs_structure_details
; 
 Flack x determined using 933 quotients [(I+)-(I-)]/[(I+)+(I-)] 
 (Parsons and Flack (2004), Acta Cryst. A60, s61). 
;
_refine_ls_abs_structure_Flack 0.05(4)
_refine_ls_extinction_expression Fc^*^=kFc[1+0.001xFc^2^\l^3^/sin(2\q)]^-1/4^
_refine_ls_extinction_method SHELXL
_refine_ls_goodness_of_fit_ref 1.071
_refine_ls_hydrogen_treatment constr
_refine_ls_matrix_type full
_refine_ls_number_parameters 192
_refine_ls_number_reflns 2529
_refine_ls_number_restraints 0
_refine_ls_restrained_S_all 1.071
_refine_ls_R_factor_all 0.0388
_refine_ls_R_factor_gt 0.0360
_refine_ls_shift/su_max 0.000
_refine_ls_shift/su_mean 0.000
_refine_ls_structure_factor_coef Fsqd
_refine_ls_weighting_details 'w=1/[\s^2^(Fo^2^)+(0.0511P)^2^+0.1165P] where P=(Fo^2^+2Fc^2^)/3'
_refine_ls_weighting_scheme calc
_refine_ls_wR_factor_gt 0.0868
_refine_ls_wR_factor_ref 0.0888
_reflns_Friedel_coverage 0.726
_reflns_Friedel_fraction_full 1.000
_reflns_Friedel_fraction_max 1.000
_reflns_number_gt 2352
_reflns_number_total 2529
_reflns_threshold_expression 'I > 2\s(I)'
_cod_data_source_file c6ob02526a2.cif
_cod_data_source_block cd16566
_cod_depositor_comments 'Adding full bibliography for 7155402.cif.'
_cod_database_code 7155402
_shelx_space_group_comment
; 
The symmetry employed for this shelxl refinement is uniquely defined 
by the following loop, which should always be used as a source of 
symmetry information in preference to the above space-group names. 
They are only intended as comments. 
;
_shelx_estimated_absorpt_t_min 0.946
_shelx_estimated_absorpt_t_max 0.965
_shelxl_version_number 2013-4

loop_
_space_group_symop_operation_xyz
'x, y, z'
'-x+1/2, -y, z+1/2'
'x+1/2, -y+1/2, -z'
'-x, y+1/2, -z+1/2'

loop_
_atom_site_label
_atom_site_type_symbol
_atom_site_fract_x
_atom_site_fract_y
_atom_site_fract_z
_atom_site_U_iso_or_equiv
_atom_site_adp_type
_atom_site_occupancy
_atom_site_site_symmetry_order
_atom_site_calc_flag
_atom_site_refinement_flags_posn
_atom_site_refinement_flags_adp
S1 S -0.02344(7) 0.67889(7) 0.02443(6) 0.0373(2) Uani 1 1 d . .
N1 N 0.0640(2) 0.7210(2) 0.1429(2) 0.0353(6) Uani 1 1 d . .
O1 O 0.2069(2) 0.8700(2) 0.1886(2) 0.0520(6) Uani 1 1 d . .
O2 O 0.0564(2) 0.5283(2) 0.21043(18) 0.0529(6) Uani 1 1 d . .
O3 O -0.1453(2) 0.6558(2) 0.0620(2) 0.0571(7) Uani 1 1 d . .
O4 O 0.0397(2) 0.5899(2) -0.04263(19) 0.0557(7) Uani 1 1 d . .
C1 C -0.0062(2) 0.8209(3) -0.0412(2) 0.0355(6) Uani 1 1 d . .
C2 C -0.0584(3) 0.8581(3) -0.1454(3) 0.0486(8) Uani 1 1 d . .
H2 H -0.1146 0.8093 -0.1852 0.058 Uiso 1 1 calc R U
C3 C -0.0242(4) 0.9697(4) -0.1880(3) 0.0594(10) Uani 1 1 d . .
H3 H -0.0577 0.9975 -0.2581 0.071 Uiso 1 1 calc R U
C4 C 0.0596(4) 1.0417(4) -0.1282(4) 0.0605(10) Uani 1 1 d . .
H4 H 0.0818 1.1170 -0.1591 0.073 Uiso 1 1 calc R U
C5 C 0.1106(3) 1.0039(3) -0.0240(3) 0.0509(8) Uani 1 1 d . .
H5 H 0.1665 1.0529 0.0161 0.061 Uiso 1 1 calc R U
C6 C 0.0768(3) 0.8921(3) 0.0193(3) 0.0368(6) Uani 1 1 d . .
C7 C 0.1264(3) 0.8339(3) 0.1264(2) 0.0362(7) Uani 1 1 d . .
C8 C 0.0813(3) 0.6327(3) 0.2322(2) 0.0367(7) Uani 1 1 d . .
C9 C 0.1253(2) 0.6736(3) 0.3484(2) 0.0332(6) Uani 1 1 d . .
C10 C 0.2032(3) 0.5957(3) 0.4088(3) 0.0395(7) Uani 1 1 d . .
H10 H 0.2296 0.5236 0.3742 0.047 Uiso 1 1 calc R U
C11 C 0.2415(3) 0.6255(3) 0.5204(3) 0.0434(7) Uani 1 1 d . .
H11 H 0.2967 0.5747 0.5592 0.052 Uiso 1 1 calc R U
C12 C 0.1993(3) 0.7294(3) 0.5757(3) 0.0393(7) Uani 1 1 d . .
C13 C 0.1199(3) 0.8054(3) 0.5154(3) 0.0392(7) Uani 1 1 d . .
H13 H 0.0899 0.8752 0.5519 0.047 Uiso 1 1 calc R U
C14 C 0.0842(3) 0.7795(3) 0.4015(3) 0.0376(7) Uani 1 1 d . .
H14 H 0.0330 0.8328 0.3610 0.045 Uiso 1 1 calc R U
C15 C 0.2387(4) 0.7592(4) 0.6987(3) 0.0596(10) Uani 1 1 d . .
H15A H 0.1764 0.7324 0.7527 0.089 Uiso 1 1 calc R U
H15B H 0.2499 0.8456 0.7062 0.089 Uiso 1 1 calc R U
H15C H 0.3150 0.7184 0.7158 0.089 Uiso 1 1 calc R U

loop_
_atom_site_aniso_label
_atom_site_aniso_U_11
_atom_site_aniso_U_22
_atom_site_aniso_U_33
_atom_site_aniso_U_23
_atom_site_aniso_U_13
_atom_site_aniso_U_12
S1 0.0444(4) 0.0401(4) 0.0274(3) -0.0054(3) -0.0037(3) -0.0064(3)
N1 0.0422(13) 0.0341(13) 0.0296(11) -0.0014(10) -0.0056(10) -0.0078(10)
O1 0.0494(13) 0.0598(15) 0.0467(13) 0.0011(11) -0.0107(11) -0.0203(11)
O2 0.0839(18) 0.0321(13) 0.0426(12) -0.0034(10) -0.0075(12) -0.0093(11)
O3 0.0501(13) 0.0782(18) 0.0432(12) -0.0008(12) -0.0029(10) -0.0247(13)
O4 0.0861(18) 0.0458(13) 0.0352(11) -0.0126(10) -0.0035(12) 0.0075(13)
C1 0.0345(15) 0.0426(16) 0.0293(13) -0.0026(13) 0.0027(11) 0.0051(12)
C2 0.0475(19) 0.062(2) 0.0363(15) 0.0029(16) 0.0001(14) 0.0101(15)
C3 0.064(2) 0.071(3) 0.0432(18) 0.0190(18) 0.0074(18) 0.020(2)
C4 0.062(2) 0.055(2) 0.065(2) 0.025(2) 0.0159(19) 0.0094(18)
C5 0.0507(19) 0.0445(19) 0.058(2) 0.0087(17) 0.0060(17) -0.0067(15)
C6 0.0341(14) 0.0387(16) 0.0377(14) 0.0029(14) 0.0068(13) 0.0014(12)
C7 0.0370(15) 0.0359(16) 0.0357(15) -0.0004(13) 0.0025(12) -0.0046(13)
C8 0.0424(16) 0.0336(16) 0.0340(15) -0.0006(12) 0.0006(12) 0.0007(13)
C9 0.0353(14) 0.0317(14) 0.0325(14) 0.0011(13) -0.0009(12) 0.0001(12)
C10 0.0437(17) 0.0373(17) 0.0373(16) -0.0026(13) 0.0016(13) 0.0085(13)
C11 0.0429(16) 0.0488(17) 0.0386(16) 0.0053(15) -0.0045(14) 0.0116(14)
C12 0.0403(16) 0.0472(18) 0.0304(14) 0.0002(13) 0.0005(13) -0.0041(14)
C13 0.0424(16) 0.0370(16) 0.0381(15) -0.0074(13) 0.0019(13) 0.0029(13)
C14 0.0395(15) 0.0352(16) 0.0382(16) 0.0024(13) -0.0025(13) 0.0056(13)
C15 0.064(2) 0.078(3) 0.0368(18) -0.0052(19) -0.0076(17) 0.003(2)

loop_
_atom_type_symbol
_atom_type_description
_atom_type_scat_dispersion_real
_atom_type_scat_dispersion_imag
_atom_type_scat_source
C C 0.0033 0.0016 'International Tables Vol C Tables 4.2.6.8 and 6.1.1.4'
H H 0.0000 0.0000 'International Tables Vol C Tables 4.2.6.8 and 6.1.1.4'
N N 0.0061 0.0033 'International Tables Vol C Tables 4.2.6.8 and 6.1.1.4'
O O 0.0106 0.0060 'International Tables Vol C Tables 4.2.6.8 and 6.1.1.4'
S S 0.1246 0.1234 'International Tables Vol C Tables 4.2.6.8 and 6.1.1.4'

loop_
_geom_angle_atom_site_label_1
_geom_angle_atom_site_label_2
_geom_angle_atom_site_label_3
_geom_angle
O3 S1 O4 119.49(16)
O3 S1 N1 109.03(13)
O4 S1 N1 110.17(14)
O3 S1 C1 113.05(15)
O4 S1 C1 109.47(14)
N1 S1 C1 92.24(12)
C8 N1 C7 128.8(2)
C8 N1 S1 117.12(19)
C7 N1 S1 113.10(19)
C6 C1 C2 122.2(3)
C6 C1 S1 111.2(2)
C2 C1 S1 126.4(3)
C3 C2 C1 117.4(3)
C3 C2 H2 121.3
C1 C2 H2 121.3
C2 C3 C4 120.9(3)
C2 C3 H3 119.6
C4 C3 H3 119.6
C5 C4 C3 121.2(3)
C5 C4 H4 119.4
C3 C4 H4 119.4
C6 C5 C4 118.3(3)
C6 C5 H5 120.9
C4 C5 H5 120.9
C5 C6 C1 120.0(3)
C5 C6 C7 125.9(3)
C1 C6 C7 114.0(3)
O1 C7 N1 123.9(3)
O1 C7 C6 127.9(3)
N1 C7 C6 108.2(2)
O2 C8 N1 118.2(3)
O2 C8 C9 123.1(3)
N1 C8 C9 118.7(2)
C14 C9 C10 119.8(3)
C14 C9 C8 122.9(3)
C10 C9 C8 117.1(3)
C11 C10 C9 119.8(3)
C11 C10 H10 120.1
C9 C10 H10 120.1
C10 C11 C12 121.1(3)
C10 C11 H11 119.4
C12 C11 H11 119.4
C13 C12 C11 118.5(3)
C13 C12 C15 120.7(3)
C11 C12 C15 120.7(3)
C12 C13 C14 121.1(3)
C12 C13 H13 119.4
C14 C13 H13 119.4
C9 C14 C13 119.5(3)
C9 C14 H14 120.2
C13 C14 H14 120.2
C12 C15 H15A 109.5
C12 C15 H15B 109.5
H15A C15 H15B 109.5
C12 C15 H15C 109.5
H15A C15 H15C 109.5
H15B C15 H15C 109.5

loop_
_geom_bond_atom_site_label_1
_geom_bond_atom_site_label_2
_geom_bond_distance
S1 O3 1.412(2)
S1 O4 1.418(2)
S1 N1 1.715(2)
S1 C1 1.740(3)
N1 C8 1.419(4)
N1 C7 1.425(4)
O1 C7 1.192(4)
O2 C8 1.203(4)
C1 C6 1.378(4)
C1 C2 1.379(4)
C2 C3 1.370(5)
C2 H2 0.9300
C3 C4 1.383(6)
C3 H3 0.9300
C4 C5 1.376(5)
C4 H4 0.9300
C5 C6 1.374(4)
C5 H5 0.9300
C6 C7 1.480(4)
C8 C9 1.479(4)
C9 C14 1.385(4)
C9 C10 1.385(4)
C10 C11 1.380(5)
C10 H10 0.9300
C11 C12 1.382(4)
C11 H11 0.9300
C12 C13 1.382(4)
C12 C15 1.504(5)
C13 C14 1.386(4)
C13 H13 0.9300
C14 H14 0.9300
C15 H15A 0.9600
C15 H15B 0.9600
C15 H15C 0.9600

loop_
_geom_torsion_atom_site_label_1
_geom_torsion_atom_site_label_2
_geom_torsion_atom_site_label_3
_geom_torsion_atom_site_label_4
_geom_torsion
O3 S1 N1 C8 64.3(3)
O4 S1 N1 C8 -68.7(2)
C1 S1 N1 C8 179.6(2)
O3 S1 N1 C7 -126.1(2)
O4 S1 N1 C7 100.9(2)
C1 S1 N1 C7 -10.8(2)
O3 S1 C1 C6 119.3(2)
O4 S1 C1 C6 -104.9(2)
N1 S1 C1 C6 7.5(2)
O3 S1 C1 C2 -66.0(3)
O4 S1 C1 C2 69.8(3)
N1 S1 C1 C2 -177.8(2)
C6 C1 C2 C3 0.3(4)
S1 C1 C2 C3 -173.9(3)
C1 C2 C3 C4 0.0(5)
C2 C3 C4 C5 -0.3(6)
C3 C4 C5 C6 0.4(5)
C4 C5 C6 C1 -0.1(5)
C4 C5 C6 C7 176.8(3)
C2 C1 C6 C5 -0.2(4)
S1 C1 C6 C5 174.7(2)
C2 C1 C6 C7 -177.4(3)
S1 C1 C6 C7 -2.5(3)
C8 N1 C7 O1 0.9(5)
S1 N1 C7 O1 -167.2(3)
C8 N1 C7 C6 178.9(3)
S1 N1 C7 C6 10.8(3)
C5 C6 C7 O1 -4.3(5)
C1 C6 C7 O1 172.7(3)
C5 C6 C7 N1 177.8(3)
C1 C6 C7 N1 -5.2(3)
C7 N1 C8 O2 -152.9(3)
S1 N1 C8 O2 14.8(4)
C7 N1 C8 C9 28.9(4)
S1 N1 C8 C9 -163.4(2)
O2 C8 C9 C14 -137.8(3)
N1 C8 C9 C14 40.3(4)
O2 C8 C9 C10 36.7(4)
N1 C8 C9 C10 -145.2(3)
C14 C9 C10 C11 -1.4(4)
C8 C9 C10 C11 -176.2(3)
C9 C10 C11 C12 2.9(5)
C10 C11 C12 C13 -1.7(5)
C10 C11 C12 C15 178.2(3)
C11 C12 C13 C14 -0.8(5)
C15 C12 C13 C14 179.2(3)
C10 C9 C14 C13 -1.1(4)
C8 C9 C14 C13 173.4(3)
C12 C13 C14 C9 2.2(5)
